data_4034835
loop_
_publ_author_name
'Smajlagic, Ivor'
'Dur\'an, Rocio'
'Pilkington, Melanie'
'Dudding, Travis'

_publ_section_title
;
 Cyclopropenium Enhanced Thiourea Catalysis.
;
_journal_issue 22
_journal_name_full 'The Journal of organic chemistry'
_journal_page_first 13973
_journal_page_last 13980
_journal_paper_doi 10.1021/acs.joc.8b02321
_journal_volume 83
_journal_year 2018
_chemical_formula_sum 'C22 H35 B F4 N4 S'
_chemical_formula_weight 474.41
_space_group_crystal_system orthorhombic
_space_group_IT_number 19
_space_group_name_Hall 'P 2ac 2ab'
_space_group_name_H-M_alt 'P 21 21 21'
_atom_sites_solution_hydrogens geom
_audit_creation_method SHELXL-2014/7
_cell_angle_alpha 90
_cell_angle_beta 90
_cell_angle_gamma 90
_cell_formula_units_Z 4
_cell_length_a 9.8710(6)
_cell_length_b 12.4156(8)
_cell_length_c 20.5950(11)
_cell_measurement_reflns_used 8732
_cell_measurement_temperature 150(2)
_cell_measurement_theta_max 28.59
_cell_measurement_theta_min 2.57
_cell_volume 2524.0(3)
_computing_cell_refinement 'Bruker SAINT'
_computing_data_collection 'Bruker APEX2'
_computing_data_reduction 'Bruker SAINT'
_computing_molecular_graphics 'Bruker SHELXTL'
_computing_publication_material 'Bruker SHELXTL'
_computing_structure_refinement 'SHELXL-2014 (Sheldrick 2014)'
_computing_structure_solution 'SHELXS-97 (Sheldrick 2008)'
_diffrn_ambient_temperature 150(2)
_diffrn_measured_fraction_theta_full 0.998
_diffrn_measured_fraction_theta_max 0.998
_diffrn_measurement_device_type 'Bruker APEX-II CCD'
_diffrn_measurement_method '\f and \w scans'
_diffrn_radiation_type MoK\a
_diffrn_radiation_wavelength 0.71073
_diffrn_reflns_av_R_equivalents 0.0387
_diffrn_reflns_av_unetI/netI 0.0511
_diffrn_reflns_Laue_measured_fraction_full 0.998
_diffrn_reflns_Laue_measured_fraction_max 0.998
_diffrn_reflns_limit_h_max 11
_diffrn_reflns_limit_h_min -6
_diffrn_reflns_limit_k_max 14
_diffrn_reflns_limit_k_min -8
_diffrn_reflns_limit_l_max 24
_diffrn_reflns_limit_l_min -24
_diffrn_reflns_number 10784
_diffrn_reflns_point_group_measured_fraction_full 0.993
_diffrn_reflns_point_group_measured_fraction_max 0.993
_diffrn_reflns_theta_full 24.992
_diffrn_reflns_theta_max 24.992
_diffrn_reflns_theta_min 1.915
_exptl_absorpt_coefficient_mu 0.174
_exptl_absorpt_correction_T_max 0.7457
_exptl_absorpt_correction_T_min 0.6467
_exptl_absorpt_correction_type multi-scan
_exptl_absorpt_process_details 'Bruker SADABS'
_exptl_crystal_colour colourless
_exptl_crystal_density_diffrn 1.248
_exptl_crystal_description block
_exptl_crystal_F_000 1008
_exptl_crystal_size_max 0.2
_exptl_crystal_size_mid 0.17
_exptl_crystal_size_min 0.17
_refine_diff_density_max 0.277
_refine_diff_density_min -0.211
_refine_diff_density_rms 0.046
_refine_ls_abs_structure_details
;
 Flack x determined using 1533 quotients [(I+)-(I-)]/[(I+)+(I-)]
 (Parsons, Flack and Wagner, Acta Cryst. B69 (2013) 249-259).
;
_refine_ls_abs_structure_Flack 0.01(5)
_refine_ls_extinction_method none
_refine_ls_goodness_of_fit_ref 1.607
_refine_ls_hydrogen_treatment constr
_refine_ls_matrix_type full
_refine_ls_number_parameters 297
_refine_ls_number_reflns 4399
_refine_ls_number_restraints 0
_refine_ls_restrained_S_all 1.607
_refine_ls_R_factor_all 0.0486
_refine_ls_R_factor_gt 0.0434
_refine_ls_shift/su_max 0.000
_refine_ls_shift/su_mean 0.000
_refine_ls_structure_factor_coef Fsqd
_refine_ls_weighting_details 'w=1/[\s^2^(Fo^2^)] where P=(Fo^2^+2Fc^2^)/3'
_refine_ls_weighting_scheme calc
_refine_ls_wR_factor_gt 0.0848
_refine_ls_wR_factor_ref 0.0861
_reflns_Friedel_coverage 0.747
_reflns_Friedel_fraction_full 0.987
_reflns_Friedel_fraction_max 0.987
_reflns_number_gt 4069
_reflns_number_total 4399
_reflns_threshold_expression 'I > 2\s(I)'
_cod_data_source_file jo8b02321_si_001.cif
_cod_data_source_block ivor150390_0m_a
_cod_database_code 4034835
_shelx_shelxl_version_number 2014/7
_shelx_space_group_comment
;
The symmetry employed for this shelxl refinement is uniquely defined
by the following loop, which should always be used as a source of
symmetry information in preference to the above space-group names.
They are only intended as comments.
;

loop_
_space_group_symop_operation_xyz
'x, y, z'
'-x+1/2, -y, z+1/2'
'-x, y+1/2, -z+1/2'
'x+1/2, -y+1/2, -z'

loop_
_atom_site_label
_atom_site_type_symbol
_atom_site_fract_x
_atom_site_fract_y
_atom_site_fract_z
_atom_site_U_iso_or_equiv
_atom_site_adp_type
_atom_site_occupancy
_atom_site_site_symmetry_order
_atom_site_calc_flag
_atom_site_refinement_flags_posn
_atom_site_refinement_flags_adp
B1 B 0.8420(5) 0.4118(3) 0.39634(19) 0.0390(10) Uani 1 1 d . .
S1 S 0.64515(8) 0.83796(7) 0.30824(4) 0.0343(2) Uani 1 1 d . .
F1 F 0.9498(3) 0.46964(18) 0.37213(11) 0.0717(8) Uani 1 1 d . .
F2 F 0.7340(3) 0.42042(18) 0.35130(11) 0.0680(7) Uani 1 1 d . .
F3 F 0.8745(2) 0.30565(14) 0.40461(9) 0.0400(5) Uani 1 1 d . .
F4 F 0.8014(2) 0.45867(17) 0.45412(10) 0.0523(6) Uani 1 1 d . .
N1 N 0.5216(2) 0.6567(2) 0.13429(11) 0.0249(6) Uani 1 1 d . .
N2 N 0.2772(2) 0.6475(2) 0.27155(11) 0.0232(6) Uani 1 1 d . .
N3 N 0.6434(2) 0.62546(19) 0.30301(12) 0.0273(6) Uani 1 1 d . .
H3 H 0.6741 0.5613 0.3136 0.033 Uiso 1 1 calc R U
N4 N 0.7997(3) 0.6920(2) 0.37294(12) 0.0284(6) Uani 1 1 d . .
H4 H 0.8164 0.6226 0.3762 0.034 Uiso 1 1 calc R U
C1 C 0.4948(3) 0.6479(2) 0.19620(14) 0.0222(6) Uani 1 1 d . .
C2 C 0.4005(3) 0.6444(2) 0.24930(13) 0.0214(6) Uani 1 1 d . .
C3 C 0.5367(3) 0.6351(2) 0.25912(14) 0.0231(7) Uani 1 1 d . .
C4 C 0.6616(3) 0.6313(2) 0.11147(15) 0.0287(7) Uani 1 1 d . .
H4A H 0.6600 0.6312 0.0629 0.034 Uiso 1 1 calc R U
C5 C 0.7600(3) 0.7173(3) 0.13266(16) 0.0367(8) Uani 1 1 d . .
H5A H 0.7307 0.7872 0.1156 0.055 Uiso 1 1 calc R U
H5B H 0.8504 0.7003 0.1160 0.055 Uiso 1 1 calc R U
H5C H 0.7627 0.7202 0.1802 0.055 Uiso 1 1 calc R U
C6 C 0.7019(4) 0.5200(3) 0.1333(2) 0.0519(11) Uani 1 1 d . .
H6A H 0.7148 0.5197 0.1805 0.078 Uiso 1 1 calc R U
H6B H 0.7867 0.4992 0.1120 0.078 Uiso 1 1 calc R U
H6C H 0.6304 0.4687 0.1217 0.078 Uiso 1 1 calc R U
C7 C 0.4151(3) 0.6810(3) 0.08556(15) 0.0347(8) Uani 1 1 d . .
H7 H 0.3310 0.7010 0.1098 0.042 Uiso 1 1 calc R U
C8 C 0.4555(4) 0.7774(3) 0.04459(17) 0.0476(10) Uani 1 1 d . .
H8A H 0.4816 0.8371 0.0731 0.071 Uiso 1 1 calc R U
H8B H 0.3788 0.7993 0.0174 0.071 Uiso 1 1 calc R U
H8C H 0.5323 0.7578 0.0168 0.071 Uiso 1 1 calc R U
C9 C 0.3826(4) 0.5820(4) 0.0451(2) 0.0581(11) Uani 1 1 d . .
H9A H 0.4605 0.5642 0.0177 0.087 Uiso 1 1 calc R U
H9B H 0.3036 0.5966 0.0177 0.087 Uiso 1 1 calc R U
H9C H 0.3628 0.5212 0.0740 0.087 Uiso 1 1 calc R U
C10 C 0.1577(3) 0.6671(3) 0.22948(14) 0.0303(7) Uani 1 1 d . .
H10 H 0.1917 0.6818 0.1846 0.036 Uiso 1 1 calc R U
C11 C 0.0799(3) 0.7655(3) 0.25162(17) 0.0390(9) Uani 1 1 d . .
H11A H 0.0409 0.7520 0.2946 0.059 Uiso 1 1 calc R U
H11B H 0.0071 0.7809 0.2206 0.059 Uiso 1 1 calc R U
H11C H 0.1414 0.8274 0.2539 0.059 Uiso 1 1 calc R U
C12 C 0.0691(4) 0.5664(3) 0.22637(18) 0.0416(9) Uani 1 1 d . .
H12A H 0.1252 0.5041 0.2148 0.062 Uiso 1 1 calc R U
H12B H -0.0016 0.5763 0.1935 0.062 Uiso 1 1 calc R U
H12C H 0.0270 0.5540 0.2688 0.062 Uiso 1 1 calc R U
C13 C 0.2559(3) 0.6279(2) 0.34235(14) 0.0273(7) Uani 1 1 d . .
H13 H 0.1559 0.6228 0.3497 0.033 Uiso 1 1 calc R U
C14 C 0.3173(4) 0.5206(3) 0.36200(17) 0.0468(10) Uani 1 1 d . .
H14A H 0.2841 0.4640 0.3329 0.070 Uiso 1 1 calc R U
H14B H 0.2911 0.5037 0.4068 0.070 Uiso 1 1 calc R U
H14C H 0.4162 0.5249 0.3590 0.070 Uiso 1 1 calc R U
C15 C 0.3072(4) 0.7210(3) 0.38229(15) 0.0408(9) Uani 1 1 d . .
H15A H 0.4041 0.7315 0.3739 0.061 Uiso 1 1 calc R U
H15B H 0.2935 0.7056 0.4285 0.061 Uiso 1 1 calc R U
H15C H 0.2576 0.7865 0.3705 0.061 Uiso 1 1 calc R U
C16 C 0.7009(3) 0.7163(3) 0.32987(14) 0.0258(7) Uani 1 1 d . .
C17 C 0.8814(3) 0.7568(3) 0.41384(14) 0.0268(7) Uani 1 1 d . .
C18 C 0.8844(4) 0.8687(3) 0.41327(16) 0.0361(8) Uani 1 1 d . .
H18 H 0.8274 0.9080 0.3846 0.043 Uiso 1 1 calc R U
C19 C 0.9720(4) 0.9226(3) 0.45529(16) 0.0381(8) Uani 1 1 d . .
H19 H 0.9739 0.9991 0.4552 0.046 Uiso 1 1 calc R U
C20 C 1.0553(4) 0.8674(3) 0.49671(16) 0.0397(9) Uani 1 1 d . .
H20 H 1.1151 0.9051 0.5248 0.048 Uiso 1 1 calc R U
C21 C 1.0513(4) 0.7569(3) 0.49719(16) 0.0390(9) Uani 1 1 d . .
H21 H 1.1086 0.7184 0.5261 0.047 Uiso 1 1 calc R U
C22 C 0.9655(3) 0.7008(3) 0.45649(14) 0.0323(8) Uani 1 1 d . .
H22 H 0.9638 0.6243 0.4575 0.039 Uiso 1 1 calc R U

loop_
_atom_site_aniso_label
_atom_site_aniso_U_11
_atom_site_aniso_U_22
_atom_site_aniso_U_33
_atom_site_aniso_U_23
_atom_site_aniso_U_13
_atom_site_aniso_U_12
B1 0.050(3) 0.035(2) 0.032(2) -0.0031(18) -0.005(2) -0.004(2)
S1 0.0345(4) 0.0286(4) 0.0397(4) 0.0037(4) -0.0101(4) -0.0018(4)
F1 0.101(2) 0.0587(13) 0.0557(14) -0.0098(13) 0.0241(15) -0.0343(15)
F2 0.0882(18) 0.0569(14) 0.0589(14) 0.0074(12) -0.0334(14) 0.0196(13)
F3 0.0436(12) 0.0337(10) 0.0426(10) 0.0001(9) -0.0126(9) 0.0035(9)
F4 0.0564(14) 0.0518(13) 0.0486(12) -0.0167(11) 0.0057(11) -0.0014(11)
N1 0.0178(12) 0.0363(14) 0.0205(12) -0.0026(12) 0.0008(10) 0.0056(12)
N2 0.0167(12) 0.0324(14) 0.0204(12) 0.0014(12) 0.0001(10) 0.0004(12)
N3 0.0252(13) 0.0270(13) 0.0297(13) 0.0007(12) -0.0102(13) 0.0027(11)
N4 0.0271(14) 0.0272(13) 0.0308(13) 0.0007(12) -0.0100(12) -0.0030(12)
C1 0.0179(14) 0.0205(14) 0.0283(15) -0.0017(14) 0.0007(13) 0.0008(13)
C2 0.0260(16) 0.0188(15) 0.0193(14) 0.0024(13) -0.0025(13) -0.0013(13)
C3 0.0216(15) 0.0226(16) 0.0250(15) 0.0014(13) -0.0010(14) 0.0004(13)
C4 0.0212(16) 0.0368(18) 0.0282(15) -0.0067(14) 0.0074(14) 0.0041(15)
C5 0.0280(18) 0.0428(19) 0.0391(18) -0.0035(17) 0.0050(16) -0.0024(16)
C6 0.035(2) 0.040(2) 0.080(3) -0.007(2) 0.018(2) 0.0088(17)
C7 0.0209(15) 0.061(2) 0.0220(15) 0.0035(16) -0.0012(13) 0.0057(17)
C8 0.047(2) 0.066(2) 0.0301(17) 0.0113(19) 0.0007(17) 0.014(2)
C9 0.045(2) 0.088(3) 0.042(2) -0.006(2) -0.010(2) -0.020(2)
C10 0.0231(15) 0.0465(19) 0.0213(14) 0.0051(15) -0.0002(13) 0.0039(16)
C11 0.0294(18) 0.044(2) 0.0437(19) 0.0048(18) -0.0002(16) 0.0087(17)
C12 0.0311(19) 0.050(2) 0.044(2) -0.0110(19) -0.0071(17) -0.0009(18)
C13 0.0270(16) 0.0363(19) 0.0187(14) 0.0016(14) 0.0028(13) -0.0055(15)
C14 0.065(3) 0.042(2) 0.0329(18) 0.0133(17) 0.0073(19) -0.0011(19)
C15 0.043(2) 0.054(2) 0.0252(16) -0.0051(17) 0.0036(16) -0.0079(18)
C16 0.0198(15) 0.0334(18) 0.0243(15) -0.0014(14) 0.0011(13) -0.0009(14)
C17 0.0167(16) 0.042(2) 0.0215(14) -0.0035(14) 0.0030(13) -0.0055(14)
C18 0.038(2) 0.040(2) 0.0307(17) 0.0017(16) -0.0055(16) -0.0099(16)
C19 0.039(2) 0.0418(19) 0.0333(18) -0.0023(17) 0.0040(18) -0.0130(18)
C20 0.0312(19) 0.060(3) 0.0274(17) -0.0098(18) -0.0002(16) -0.0149(18)
C21 0.0306(18) 0.057(2) 0.0292(16) -0.0062(17) -0.0076(15) -0.0003(19)
C22 0.0291(18) 0.0433(19) 0.0245(15) -0.0050(16) -0.0016(15) -0.0006(16)

loop_
_atom_type_symbol
_atom_type_description
_atom_type_scat_dispersion_real
_atom_type_scat_dispersion_imag
_atom_type_scat_source
C C 0.0033 0.0016 'International Tables Vol C Tables 4.2.6.8 and 6.1.1.4'
H H 0.0000 0.0000 'International Tables Vol C Tables 4.2.6.8 and 6.1.1.4'
N N 0.0061 0.0033 'International Tables Vol C Tables 4.2.6.8 and 6.1.1.4'
S S 0.1246 0.1234 'International Tables Vol C Tables 4.2.6.8 and 6.1.1.4'
F F 0.0171 0.0103 'International Tables Vol C Tables 4.2.6.8 and 6.1.1.4'
B B 0.0013 0.0007 'International Tables Vol C Tables 4.2.6.8 and 6.1.1.4'

loop_
_geom_angle_atom_site_label_1
_geom_angle_atom_site_label_2
_geom_angle_atom_site_label_3
_geom_angle
F3 B1 F1 111.5(4)
F3 B1 F4 111.5(3)
F1 B1 F4 108.4(3)
F3 B1 F2 109.3(3)
F1 B1 F2 107.7(3)
F4 B1 F2 108.3(3)
C1 N1 C7 122.2(2)
C1 N1 C4 118.5(2)
C7 N1 C4 119.1(2)
C2 N2 C10 122.9(2)
C2 N2 C13 118.1(2)
C10 N2 C13 119.0(2)
C16 N3 C3 120.1(2)
C16 N3 H3 120.0
C3 N3 H3 120.0
C16 N4 C17 132.3(3)
C16 N4 H4 113.8
C17 N4 H4 113.8
N1 C1 C3 150.7(3)
N1 C1 C2 151.2(3)
C3 C1 C2 58.1(2)
N2 C2 C3 150.7(3)
N2 C2 C1 150.8(3)
C3 C2 C1 58.5(2)
C2 C3 C1 63.4(2)
C2 C3 N3 148.0(3)
C1 C3 N3 148.5(3)
N1 C4 C6 110.1(3)
N1 C4 C5 110.8(2)
C6 C4 C5 113.1(3)
N1 C4 H4A 107.5
C6 C4 H4A 107.5
C5 C4 H4A 107.5
C4 C5 H5A 109.5
C4 C5 H5B 109.5
H5A C5 H5B 109.5
C4 C5 H5C 109.5
H5A C5 H5C 109.5
H5B C5 H5C 109.5
C4 C6 H6A 109.5
C4 C6 H6B 109.5
H6A C6 H6B 109.5
C4 C6 H6C 109.5
H6A C6 H6C 109.5
H6B C6 H6C 109.5
N1 C7 C8 110.5(3)
N1 C7 C9 110.8(3)
C8 C7 C9 112.9(3)
N1 C7 H7 107.5
C8 C7 H7 107.5
C9 C7 H7 107.5
C7 C8 H8A 109.5
C7 C8 H8B 109.5
H8A C8 H8B 109.5
C7 C8 H8C 109.5
H8A C8 H8C 109.5
H8B C8 H8C 109.5
C7 C9 H9A 109.5
C7 C9 H9B 109.5
H9A C9 H9B 109.5
C7 C9 H9C 109.5
H9A C9 H9C 109.5
H9B C9 H9C 109.5
N2 C10 C11 111.1(3)
N2 C10 C12 110.2(3)
C11 C10 C12 112.6(3)
N2 C10 H10 107.6
C11 C10 H10 107.6
C12 C10 H10 107.6
C10 C11 H11A 109.5
C10 C11 H11B 109.5
H11A C11 H11B 109.5
C10 C11 H11C 109.5
H11A C11 H11C 109.5
H11B C11 H11C 109.5
C10 C12 H12A 109.5
C10 C12 H12B 109.5
H12A C12 H12B 109.5
C10 C12 H12C 109.5
H12A C12 H12C 109.5
H12B C12 H12C 109.5
N2 C13 C15 111.1(2)
N2 C13 C14 110.3(3)
C15 C13 C14 113.2(3)
N2 C13 H13 107.3
C15 C13 H13 107.3
C14 C13 H13 107.3
C13 C14 H14A 109.5
C13 C14 H14B 109.5
H14A C14 H14B 109.5
C13 C14 H14C 109.5
H14A C14 H14C 109.5
H14B C14 H14C 109.5
C13 C15 H15A 109.5
C13 C15 H15B 109.5
H15A C15 H15B 109.5
C13 C15 H15C 109.5
H15A C15 H15C 109.5
H15B C15 H15C 109.5
N4 C16 N3 112.2(3)
N4 C16 S1 128.0(2)
N3 C16 S1 119.9(2)
C18 C17 C22 119.5(3)
C18 C17 N4 125.1(3)
C22 C17 N4 115.4(3)
C17 C18 C19 119.2(3)
C17 C18 H18 120.4
C19 C18 H18 120.4
C20 C19 C18 121.3(3)
C20 C19 H19 119.4
C18 C19 H19 119.4
C19 C20 C21 119.2(3)
C19 C20 H20 120.4
C21 C20 H20 120.4
C20 C21 C22 121.2(3)
C20 C21 H21 119.4
C22 C21 H21 119.4
C21 C22 C17 119.7(3)
C21 C22 H22 120.2
C17 C22 H22 120.2

loop_
_geom_bond_atom_site_label_1
_geom_bond_atom_site_label_2
_geom_bond_distance
B1 F3 1.367(4)
B1 F1 1.377(5)
B1 F4 1.384(4)
B1 F2 1.417(5)
S1 C16 1.668(3)
N1 C1 1.307(4)
N1 C7 1.485(4)
N1 C4 1.493(4)
N2 C2 1.302(4)
N2 C10 1.484(4)
N2 C13 1.493(4)
N3 C16 1.379(4)
N3 C3 1.393(4)
N3 H3 0.8800
N4 C16 1.353(4)
N4 C17 1.418(4)
N4 H4 0.8800
C1 C3 1.369(4)
C1 C2 1.437(4)
C2 C3 1.364(4)
C4 C6 1.507(5)
C4 C5 1.507(4)
C4 H4A 1.0000
C5 H5A 0.9800
C5 H5B 0.9800
C5 H5C 0.9800
C6 H6A 0.9800
C6 H6B 0.9800
C6 H6C 0.9800
C7 C8 1.517(5)
C7 C9 1.519(5)
C7 H7 1.0000
C8 H8A 0.9800
C8 H8B 0.9800
C8 H8C 0.9800
C9 H9A 0.9800
C9 H9B 0.9800
C9 H9C 0.9800
C10 C11 1.513(5)
C10 C12 1.527(5)
C10 H10 1.0000
C11 H11A 0.9800
C11 H11B 0.9800
C11 H11C 0.9800
C12 H12A 0.9800
C12 H12B 0.9800
C12 H12C 0.9800
C13 C15 1.507(4)
C13 C14 1.519(5)
C13 H13 1.0000
C14 H14A 0.9800
C14 H14B 0.9800
C14 H14C 0.9800
C15 H15A 0.9800
C15 H15B 0.9800
C15 H15C 0.9800
C17 C18 1.389(5)
C17 C22 1.395(4)
C18 C19 1.394(5)
C18 H18 0.9500
C19 C20 1.369(5)
C19 H19 0.9500
C20 C21 1.372(5)
C20 H20 0.9500
C21 C22 1.380(5)
C21 H21 0.9500
C22 H22 0.9500
